data_1561833
loop_
_publ_author_name
'Buch, Christian Dirk'
'Hansen, Steen H.'
'Mitcov, Dmitri'
'Tram, Camilla Mia'
'Nichol, Gary Stephen'
'Brechin, Euan K.'
'Piligkos, Stergios'

_publ_section_title
;
 Design of Pure Heterodinuclear Lanthanoid Cryptate Complexes
;
_journal_name_full 'Chemical Science'
_journal_paper_doi 10.1039/D1SC00987G
_journal_year 2021
_chemical_absolute_configuration ad
_chemical_formula_moiety 'C39 H45 N10 O9 Y2, N O3, 2.5(H2 O), 1.5[H2O]'
_chemical_formula_sum 'C39 H53 N11 O16 Y2'
_chemical_formula_weight 1109.74
_space_group_crystal_system tetragonal
_space_group_IT_number 96
_space_group_name_Hall 'P 4nw 2abw'
_space_group_name_H-M_alt 'P 43 21 2'
_atom_sites_solution_hydrogens mixed
_audit_block_doi 10.5517/ccdc.csd.cc2747rd
_audit_creation_date 2021-01-29
_audit_creation_method
;
Olex2 1.3-beta
(compiled 2020.11.12 svn.r5f609507 for OlexSys, GUI svn.r6226)
;
_audit_update_record
;
2021-01-29 deposited with the CCDC.	2021-04-15 downloaded from the CCDC.
;
_cell_angle_alpha 90
_cell_angle_beta 90
_cell_angle_gamma 90
_cell_formula_units_Z 8
_cell_length_a 17.6029(6)
_cell_length_b 17.6029(6)
_cell_length_c 29.0488(15)
_cell_measurement_reflns_used 9860
_cell_measurement_temperature 100.0
_cell_measurement_theta_max 27.550
_cell_measurement_theta_min 2.401
_cell_volume 9001.1(6)
_computing_cell_refinement 'SAINT V8.40A (Bruker, 2019)'
_computing_data_reduction 'SAINT V8.40A (Bruker, 2019)'
_computing_molecular_graphics 'Olex2 1.3-beta (Dolomanov et al., 2009)'
_computing_publication_material 'Olex2 1.3-beta (Dolomanov et al., 2009)'
_computing_structure_refinement 'SHELXL 2018/3 (Sheldrick, 2015)'
_computing_structure_solution 'ShelXT (Sheldrick, 2015)'
_diffrn_ambient_temperature 100.0
_diffrn_measured_fraction_theta_full 0.999
_diffrn_measured_fraction_theta_max 0.999
_diffrn_measurement_device_type 'Bruker D8 VENTURE'
_diffrn_measurement_method '\f and \w scans'
_diffrn_radiation_type MoK\a
_diffrn_radiation_wavelength 0.71073
_diffrn_reflns_av_R_equivalents 0.0932
_diffrn_reflns_av_unetI/netI 0.0419
_diffrn_reflns_Laue_measured_fraction_full 0.999
_diffrn_reflns_Laue_measured_fraction_max 0.999
_diffrn_reflns_limit_h_max 20
_diffrn_reflns_limit_h_min -20
_diffrn_reflns_limit_k_max 20
_diffrn_reflns_limit_k_min -20
_diffrn_reflns_limit_l_max 34
_diffrn_reflns_limit_l_min -34
_diffrn_reflns_number 126935
_diffrn_reflns_point_group_measured_fraction_full 0.998
_diffrn_reflns_point_group_measured_fraction_max 0.998
_diffrn_reflns_theta_full 25.027
_diffrn_reflns_theta_max 25.027
_diffrn_reflns_theta_min 1.818
_diffrn_source_current 1.0
_diffrn_source_power 0.05
_diffrn_source_voltage 50.0
_diffrn_standards_number 0
_exptl_absorpt_coefficient_mu 2.650
_exptl_absorpt_correction_T_max 0.7457
_exptl_absorpt_correction_T_min 0.5132
_exptl_absorpt_correction_type multi-scan
_exptl_absorpt_process_details
;
SADABS-2016/2 (Bruker,2016/2) was used for absorption correction.
wR2(int) was 0.1086 before and 0.0825 after correction.
The Ratio of minimum to maximum transmission is 0.6882.
The \l/2 correction factor is Not present.
;
_exptl_crystal_colour 'clear yellow'
_exptl_crystal_colour_lustre clear
_exptl_crystal_colour_primary yellow
_exptl_crystal_density_diffrn 1.638
_exptl_crystal_description needle
_exptl_crystal_F_000 4560
_exptl_crystal_size_max 0.36
_exptl_crystal_size_mid 0.124
_exptl_crystal_size_min 0.114
_refine_diff_density_max 0.458
_refine_diff_density_min -0.440
_refine_diff_density_rms 0.068
_refine_ls_abs_structure_details
;
 Flack x determined using 2703 quotients [(I+)-(I-)]/[(I+)+(I-)]
 (Parsons, Flack and Wagner, Acta Cryst. B69 (2013) 249-259).
;
_refine_ls_abs_structure_Flack -0.034(3)
_refine_ls_extinction_method none
_refine_ls_goodness_of_fit_ref 1.039
_refine_ls_hydrogen_treatment mixed
_refine_ls_matrix_type full
_refine_ls_number_parameters 634
_refine_ls_number_reflns 7955
_refine_ls_number_restraints 127
_refine_ls_restrained_S_all 1.099
_refine_ls_R_factor_all 0.0477
_refine_ls_R_factor_gt 0.0342
_refine_ls_shift/su_max 0.001
_refine_ls_shift/su_mean 0.000
_refine_ls_structure_factor_coef Fsqd
_refine_ls_weighting_details 'w=1/[\s^2^(Fo^2^)+(0.0370P)^2^+10.1103P] where P=(Fo^2^+2Fc^2^)/3'
_refine_ls_weighting_scheme calc
_refine_ls_wR_factor_gt 0.0769
_refine_ls_wR_factor_ref 0.0835
_reflns_Friedel_coverage 0.755
_reflns_Friedel_fraction_full 0.997
_reflns_Friedel_fraction_max 0.997
_reflns_number_gt 6911
_reflns_number_total 7955
_reflns_threshold_expression 'I > 2\s(I)'
_cod_data_source_file d1sc00987g2.cif
_cod_data_source_block mo_d8v4644_0m_a
_cod_original_cell_volume 9001.1(8)
_cod_database_code 1561833
_shelx_shelxl_version_number 2018/3
_shelx_space_group_comment
;
The symmetry employed for this shelxl refinement is uniquely defined
by the following loop, which should always be used as a source of
symmetry information in preference to the above space-group names.
They are only intended as comments.
;
_shelx_estimated_absorpt_t_max 0.752
_shelx_estimated_absorpt_t_min 0.449
_olex2_refinement_description
;
1. Fixed Uiso
 At 1.2 times of:
  All C(H) groups, All C(H,H) groups, All O(H) groups, All O(H,H) groups
 At 1.5 times of:
  All C(H,H,H) groups
2. Restrained distances
 O13-H13B = O13-H13A = O13A-H13C = O13A-H13D = O16-H16D = O16-H16E = O14-H14A
 0.84 with sigma of 0.02
 O15-H15
 0.84 with sigma of 0.02
 H16E-H16D_$1 = H14A_$1-H14A
 1.35 with sigma of 0.04
 H13B-H13A = H13C-H13D = H16D-H16E
 1.35 with sigma of 0.04
 H15_$2-H15
 1.35 with sigma of 0.04
 O12A-N11A \\sim O11A-N11A \\sim O10A-N11A \\sim O10-N11 \\sim O11-N11 \\sim
O12-N11
 with sigma of 0.02
 N9-O4A \\sim N9-O4 \\sim N9-O5 \\sim N9-O6
 with sigma of 0.02
3. Restrained planarity
 O4A, O5, O6, N9
 with sigma of 0.1
 O4, O5, O6, N9
 with sigma of 0.1
4. Rigid body (RIGU) restrains
 O10, O11, O12, N11
 with sigma for 1-2 distances of 0.004 and sigma for 1-3 distances of 0.004
 O10A, O11A, O12A, N11A
 with sigma for 1-2 distances of 0.004 and sigma for 1-3 distances of 0.004
 O4, O5, O6, N9
 with sigma for 1-2 distances of 0.004 and sigma for 1-3 distances of 0.004
 O4A, O5, O6, N9
 with sigma for 1-2 distances of 0.004 and sigma for 1-3 distances of 0.004
5. Same fragment restrains
{O7, O8, O9, N10} sigma for 1-2: 0.02, 1-3: 0.04
as in
{O10, O11, O12, N11}
{O7, O8, O9, N10} sigma for 1-2: 0.02, 1-3: 0.04
as in
{O10A, O11A, O12A, N11A}
6. Others
 Sof(O4A)=1-FVAR(1)
 Sof(O4)=FVAR(1)
 Fixed Sof: O10(0.5) O11(0.5) O12(0.5) N11(0.5) O10A(0.5) O11A(0.5) O12A(0.5)
 N11A(0.5) O13(0.5) H13A(0.5) H13B(0.5) O13A(0.5) H13C(0.5) H13D(0.5) H16D(0.5)
7.a Everything fixed:
 O13, H13A, H13B, O13A, H13C, H13D, O14, H14A, O16, H16D, H16E
7.b Secondary CH2 refined with riding coordinates:
 C28(H28A,H28B), C29(H29A,H29B), C30(H30A,H30B), C31(H31A,H31B), C32(H32A,
 H32B), C33(H33A,H33B), C34(H34A,H34B), C35(H35A,H35B), C36(H36A,H36B),
 C37(H37A,H37B), C38(H38A,H38B), C39(H39A,H39B)
7.c Aromatic/amide H refined with riding coordinates:
 C3(H3), C5(H5), C8(H8), C9(H9), C12(H12), C14(H14), C17(H17), C18(H18),
 C21(H21), C23(H23), C26(H26), C27(H27)
7.d Idealised Me refined as rotating group:
 C7(H7A,H7B,H7C), C16(H16A,H16B,H16C), C25(H25A,H25B,H25C)
;
_smtbx_masks_void_probe_radius 1.2
_smtbx_masks_void_truncation_radius 1.2
_olex2_diffrn_ambient_temperature_device 'Oxford Cryosystems Cryostream 800'
_olex2_submission_original_sample_id D8V4644
_olex2_submission_special_instructions 'No special instructions were received'

loop_
_space_group_symop_operation_xyz
'x, y, z'
'-y+1/2, x+1/2, z+3/4'
'-x, -y, z+1/2'
'y+1/2, -x+1/2, z+1/4'
'x+1/2, -y+1/2, -z+1/4'
'-x+1/2, y+1/2, -z+3/4'
'y, x, -z'
'-y, -x, -z+1/2'

loop_
_atom_site_label
_atom_site_type_symbol
_atom_site_fract_x
_atom_site_fract_y
_atom_site_fract_z
_atom_site_U_iso_or_equiv
_atom_site_adp_type
_atom_site_occupancy
_atom_site_site_symmetry_order
_atom_site_calc_flag
_atom_site_refinement_flags_posn
_atom_site_refinement_flags_adp
_atom_site_refinement_flags_occupancy
_atom_site_disorder_assembly
_atom_site_disorder_group
Y1 Y 0.14204(3) 0.60961(3) 0.39656(2) 0.01994(13) Uani 1 1 d . . . . .
Y2 Y 0.05192(3) 0.68493(3) 0.49237(2) 0.02088(13) Uani 1 1 d . . . . .
O1 O 0.1752(2) 0.6487(2) 0.46944(11) 0.0212(8) Uani 1 1 d . . . . .
O2 O 0.0849(2) 0.7236(2) 0.41987(12) 0.0237(9) Uani 1 1 d . . . . .
O3 O 0.0408(2) 0.5733(2) 0.44658(12) 0.0242(9) Uani 1 1 d . . . . .
O4 O 0.1761(6) 0.4857(7) 0.4519(3) 0.048(3) Uani 0.467(12) 1 d D . P A 1
O4A O 0.2248(8) 0.4041(6) 0.4202(5) 0.090(5) Uani 0.533(12) 1 d D . P A 2
O5 O 0.2469(3) 0.5323(3) 0.41341(18) 0.0549(14) Uani 1 1 d D . . . .
O6 O 0.2976(3) 0.4560(3) 0.46359(18) 0.0553(14) Uani 1 1 d D . . B 1
O7 O -0.0749(3) 0.6888(2) 0.43434(14) 0.0370(11) Uani 1 1 d D . . . .
O8 O -0.0418(2) 0.7832(2) 0.47744(12) 0.0276(9) Uani 1 1 d D . . . .
O9 O -0.1325(3) 0.7972(3) 0.42688(17) 0.0588(16) Uani 1 1 d D . . . .
N10 N -0.0847(3) 0.7567(3) 0.44558(16) 0.0339(13) Uani 1 1 d D . . . .
N1 N 0.2529(3) 0.6869(3) 0.38445(14) 0.0222(10) Uani 1 1 d . . . . .
N2 N 0.1209(3) 0.6271(3) 0.55748(14) 0.0252(11) Uani 1 1 d . . . . .
N3 N 0.0718(3) 0.6653(4) 0.33229(16) 0.0362(14) Uani 1 1 d . . . . .
N4 N 0.1092(3) 0.8077(3) 0.50427(16) 0.0278(11) Uani 1 1 d . . . . .
N5 N 0.1041(3) 0.4869(3) 0.36426(17) 0.0341(13) Uani 1 1 d . . . . .
N6 N -0.0594(3) 0.6268(3) 0.52727(14) 0.0242(11) Uani 1 1 d . . . . .
N7 N 0.2037(3) 0.5834(3) 0.31530(15) 0.0277(12) Uani 1 1 d . . . . .
N8 N 0.0161(3) 0.7421(3) 0.57466(15) 0.0293(12) Uani 1 1 d . . . . .
N9 N 0.2485(4) 0.4756(5) 0.4377(2) 0.068(2) Uani 1 1 d D . . . .
C1 C 0.2438(3) 0.6527(3) 0.48767(18) 0.0205(12) Uani 1 1 d . . . . .
C2 C 0.3085(3) 0.6738(3) 0.46173(17) 0.0240(12) Uani 1 1 d . . . . .
C3 C 0.3795(3) 0.6734(3) 0.48214(19) 0.0282(14) Uani 1 1 d . . . . .
H3 H 0.421907 0.688934 0.464284 0.034 Uiso 1 1 calc R U . . .
C4 C 0.3919(4) 0.6511(4) 0.52787(19) 0.0317(14) Uani 1 1 d . . . . .
C5 C 0.3276(4) 0.6339(3) 0.55360(19) 0.0292(14) Uani 1 1 d . . . . .
H5 H 0.333547 0.619763 0.584944 0.035 Uiso 1 1 calc R U . . .
C6 C 0.2549(3) 0.6368(3) 0.53510(18) 0.0242(13) Uani 1 1 d . . . . .
C7 C 0.4703(4) 0.6479(5) 0.5477(2) 0.0465(19) Uani 1 1 d . . . . .
H7A H 0.490475 0.699546 0.550667 0.070 Uiso 1 1 calc R U . . .
H7B H 0.503198 0.618186 0.527324 0.070 Uiso 1 1 calc R U . . .
H7C H 0.468426 0.623861 0.578110 0.070 Uiso 1 1 calc R U . . .
C8 C 0.3075(3) 0.6957(3) 0.41311(19) 0.0259(13) Uani 1 1 d . . . . .
H8 H 0.352240 0.719032 0.401549 0.031 Uiso 1 1 calc R U . . .
C9 C 0.1920(4) 0.6211(3) 0.56615(17) 0.0260(14) Uani 1 1 d . . . . .
H9 H 0.205143 0.604525 0.596239 0.031 Uiso 1 1 calc R U . . .
C10 C 0.0796(3) 0.7919(3) 0.40088(19) 0.0264(13) Uani 1 1 d . . . . .
C11 C 0.0611(3) 0.7995(4) 0.3538(2) 0.0353(15) Uani 1 1 d . . . . .
C12 C 0.0521(4) 0.8714(5) 0.3340(3) 0.048(2) Uani 1 1 d . . . . .
H12 H 0.038633 0.874874 0.302440 0.057 Uiso 1 1 calc R U . . .
C13 C 0.0621(4) 0.9376(5) 0.3588(3) 0.051(2) Uani 1 1 d . . . . .
C14 C 0.0821(4) 0.9304(4) 0.4048(3) 0.0419(18) Uani 1 1 d . . . . .
H14 H 0.089557 0.975178 0.422492 0.050 Uiso 1 1 calc R U . . .
C15 C 0.0917(3) 0.8590(4) 0.4264(2) 0.0319(15) Uani 1 1 d . . . . .
C16 C 0.0510(5) 1.0151(5) 0.3376(4) 0.078(3) Uani 1 1 d . . . . .
H16A H 0.010411 1.042018 0.353958 0.117 Uiso 1 1 calc R U . . .
H16B H 0.037073 1.009411 0.305135 0.117 Uiso 1 1 calc R U . . .
H16C H 0.098320 1.044176 0.339974 0.117 Uiso 1 1 calc R U . . .
C17 C 0.0544(3) 0.7350(5) 0.3235(2) 0.0395(18) Uani 1 1 d . . . . .
H17 H 0.034996 0.744885 0.293598 0.047 Uiso 1 1 calc R U . . .
C18 C 0.1123(4) 0.8621(3) 0.4749(2) 0.0310(13) Uani 1 1 d . . . . .
H18 H 0.129882 0.909676 0.486054 0.037 Uiso 1 1 calc R U . . .
C19 C -0.0072(3) 0.5153(3) 0.44780(18) 0.0213(12) Uani 1 1 d . . . . .
C20 C 0.0041(3) 0.4497(3) 0.41957(19) 0.0239(12) Uani 1 1 d . . . . .
C21 C -0.0447(3) 0.3872(3) 0.42299(19) 0.0253(12) Uani 1 1 d . . . . .
H21 H -0.033865 0.343673 0.404800 0.030 Uiso 1 1 calc R U . . .
C22 C -0.1079(3) 0.3851(4) 0.45139(19) 0.0287(13) Uani 1 1 d . . . . .
C23 C -0.1200(3) 0.4496(4) 0.47709(18) 0.0265(13) Uani 1 1 d . . . . .
H23 H -0.163927 0.451299 0.496098 0.032 Uiso 1 1 calc R U . . .
C24 C -0.0719(3) 0.5128(3) 0.47698(17) 0.0206(12) Uani 1 1 d . . . . .
C25 C -0.1565(4) 0.3158(4) 0.4535(2) 0.0448(18) Uani 1 1 d . . . . .
H25A H -0.126275 0.272761 0.464560 0.067 Uiso 1 1 calc R U . . .
H25B H -0.176175 0.304344 0.422674 0.067 Uiso 1 1 calc R U . . .
H25C H -0.199083 0.324649 0.474549 0.067 Uiso 1 1 calc R U . . .
C26 C 0.0607(3) 0.4393(4) 0.3833(2) 0.0314(14) Uani 1 1 d . . . . .
H26 H 0.065501 0.388717 0.372382 0.038 Uiso 1 1 calc R U . . .
C27 C -0.0954(3) 0.5683(3) 0.51187(18) 0.0248(13) Uani 1 1 d . . . . .
H27 H -0.144173 0.559953 0.524963 0.030 Uiso 1 1 calc R U . . .
C28 C 0.2700(3) 0.7028(3) 0.33575(18) 0.0247(13) Uani 1 1 d . . . . .
H28A H 0.318418 0.731073 0.333021 0.030 Uiso 1 1 calc R U . . .
H28B H 0.229004 0.733695 0.321823 0.030 Uiso 1 1 calc R U . . .
C29 C 0.2760(3) 0.6258(3) 0.31146(18) 0.0256(13) Uani 1 1 d . . . . .
H29A H 0.288436 0.633792 0.278570 0.031 Uiso 1 1 calc R U . . .
H29B H 0.317546 0.595757 0.325492 0.031 Uiso 1 1 calc R U . . .
C30 C 0.0695(4) 0.6136(5) 0.2920(2) 0.051(2) Uani 1 1 d . . . . .
H30A H 0.037663 0.635182 0.267188 0.061 Uiso 1 1 calc R U . . .
H30B H 0.048821 0.563338 0.300832 0.061 Uiso 1 1 calc R U . . .
C31 C 0.1528(3) 0.6065(4) 0.27632(18) 0.0375(16) Uani 1 1 d . . . . .
H31A H 0.156245 0.568245 0.251398 0.045 Uiso 1 1 calc R U . . .
H31B H 0.170096 0.655809 0.263791 0.045 Uiso 1 1 calc R U . . .
C32 C 0.1472(4) 0.4554(4) 0.3240(2) 0.050(2) Uani 1 1 d . . . . .
H32A H 0.114180 0.456097 0.296405 0.060 Uiso 1 1 calc R U . . .
H32B H 0.161159 0.401983 0.330351 0.060 Uiso 1 1 calc R U . . .
C33 C 0.2190(4) 0.5009(4) 0.3142(2) 0.0362(16) Uani 1 1 d . . . . .
H33A H 0.258130 0.488310 0.337380 0.043 Uiso 1 1 calc R U . . .
H33B H 0.238977 0.486811 0.283478 0.043 Uiso 1 1 calc R U . . .
C34 C 0.0710(4) 0.6167(4) 0.59799(19) 0.0327(15) Uani 1 1 d . . . . .
H34A H 0.098520 0.589997 0.622936 0.039 Uiso 1 1 calc R U . . .
H34B H 0.025597 0.586500 0.589625 0.039 Uiso 1 1 calc R U . . .
C35 C 0.0482(4) 0.6956(4) 0.61332(17) 0.0342(15) Uani 1 1 d . . . . .
H35A H 0.009744 0.691493 0.638085 0.041 Uiso 1 1 calc R U . . .
H35B H 0.093125 0.721927 0.626161 0.041 Uiso 1 1 calc R U . . .
C36 C 0.1204(4) 0.8274(4) 0.5527(2) 0.0349(15) Uani 1 1 d . . . . .
H36A H 0.139827 0.880033 0.555317 0.042 Uiso 1 1 calc R U . . .
H36B H 0.157971 0.792697 0.566869 0.042 Uiso 1 1 calc R U . . .
C37 C 0.0455(4) 0.8206(4) 0.5770(2) 0.0364(15) Uani 1 1 d . . . . .
H37A H 0.051733 0.835595 0.609663 0.044 Uiso 1 1 calc R U . . .
H37B H 0.008405 0.855671 0.562715 0.044 Uiso 1 1 calc R U . . .
C38 C -0.0985(4) 0.6628(3) 0.56717(19) 0.0340(15) Uani 1 1 d . . . . .
H38A H -0.091355 0.630839 0.594880 0.041 Uiso 1 1 calc R U . . .
H38B H -0.153627 0.666107 0.560808 0.041 Uiso 1 1 calc R U . . .
C39 C -0.0673(4) 0.7422(4) 0.5764(2) 0.0341(16) Uani 1 1 d . . . . .
H39A H -0.087329 0.777923 0.553061 0.041 Uiso 1 1 calc R U . . .
H39B H -0.084300 0.759662 0.607077 0.041 Uiso 1 1 calc R U . . .
O10 O 0.4566(9) 0.7070(9) 0.2926(5) 0.099(5) Uani 0.5 1 d D . P C 1
O11 O 0.4758(8) 0.7369(8) 0.3650(6) 0.115(7) Uani 0.5 1 d D . P C 1
O12 O 0.4936(11) 0.6269(8) 0.3413(5) 0.116(6) Uani 0.5 1 d D . P C 1
N11 N 0.4762(6) 0.6919(6) 0.3317(4) 0.049(3) Uani 0.5 1 d D . P C 1
O10A O 0.5734(10) 0.7149(8) 0.4513(4) 0.100(5) Uani 0.5 1 d D . P D 2
O11A O 0.4888(7) 0.7641(8) 0.4083(5) 0.097(5) Uani 0.5 1 d D . P D 2
O12A O 0.5688(12) 0.6876(8) 0.3799(5) 0.142(8) Uani 0.5 1 d D . P D 2
N11A N 0.5450(6) 0.7211(6) 0.4123(3) 0.033(2) Uani 0.5 1 d D . P D 2
O13 O 0.562200 0.735630 0.438850 0.092 Uani 0.5 1 d D . P E 1
H13A H 0.564530 0.705950 0.410150 0.110 Uiso 0.5 1 d D U P F 1
H13B H 0.597760 0.694010 0.453370 0.110 Uiso 0.5 1 d D U P G 1
O13A O 0.467980 0.697590 0.293840 0.043 Uani 0.5 1 d D . P H 2
H13C H 0.464270 0.652220 0.284420 0.051 Uiso 0.5 1 d D U P I 2
H13D H 0.478750 0.691110 0.322570 0.051 Uiso 0.5 1 d D U P J 2
O14 O -0.060260 0.939740 0.500000 0.045 Uani 1 2 d DS T P . .
H14A H -0.061250 0.899460 0.484250 0.054 Uiso 1 1 d D U . . .
O15 O 0.1976(3) 0.8024(3) 0.250000 0.0463(18) Uani 1 2 d DS T P . .
H15 H 0.194(3) 0.846(3) 0.264(2) 0.056 Uiso 1 1 d D U . . .
O16 O 0.050600 1.050600 0.500000 0.053 Uani 1 2 d DS T P . .
H16D H 0.080320 1.043180 0.521350 0.064 Uiso 0.5 1 d D U P . .
H16E H 0.017230 1.017230 0.500000 0.064 Uiso 1 2 d DS U P . .

loop_
_atom_site_aniso_label
_atom_site_aniso_U_11
_atom_site_aniso_U_22
_atom_site_aniso_U_33
_atom_site_aniso_U_23
_atom_site_aniso_U_13
_atom_site_aniso_U_12
Y1 0.0202(3) 0.0274(3) 0.0122(2) -0.0044(2) 0.0037(2) -0.0049(2)
Y2 0.0318(3) 0.0182(3) 0.0126(2) 0.0012(2) 0.0075(2) 0.0007(2)
O1 0.027(2) 0.023(2) 0.0135(17) -0.0022(15) 0.0038(16) -0.0022(17)
O2 0.030(2) 0.027(2) 0.0142(18) 0.0047(16) 0.0067(16) 0.0018(17)
O3 0.027(2) 0.021(2) 0.0242(19) -0.0037(16) 0.0099(16) -0.0058(17)
O4 0.045(6) 0.065(8) 0.035(6) -0.004(5) 0.008(5) -0.007(5)
O4A 0.080(9) 0.051(7) 0.138(12) 0.034(7) -0.036(8) -0.029(6)
O5 0.067(4) 0.044(3) 0.053(3) -0.022(2) -0.019(3) 0.021(3)
O6 0.052(3) 0.053(3) 0.061(3) 0.005(3) 0.015(3) 0.023(3)
O7 0.052(3) 0.030(3) 0.029(2) -0.002(2) 0.007(2) 0.008(2)
O8 0.031(2) 0.031(2) 0.0203(19) 0.0027(17) 0.0026(17) 0.0011(18)
O9 0.063(4) 0.066(4) 0.048(3) -0.005(3) -0.020(3) 0.029(3)
N10 0.037(3) 0.040(3) 0.024(3) 0.004(2) 0.004(2) 0.009(3)
N1 0.026(3) 0.025(3) 0.015(2) -0.0033(19) 0.0037(19) -0.006(2)
N2 0.039(3) 0.022(3) 0.015(2) 0.0039(18) 0.010(2) 0.006(2)
N3 0.021(3) 0.072(5) 0.016(2) -0.001(3) 0.002(2) 0.000(3)
N4 0.034(3) 0.022(3) 0.028(3) -0.002(2) 0.009(2) -0.002(2)
N5 0.027(3) 0.043(3) 0.033(3) -0.025(2) 0.013(2) -0.016(3)
N6 0.030(3) 0.027(3) 0.015(2) 0.0036(19) 0.009(2) 0.002(2)
N7 0.018(3) 0.047(3) 0.019(2) -0.010(2) 0.0023(19) -0.004(2)
N8 0.040(3) 0.032(3) 0.016(2) 0.001(2) 0.009(2) 0.009(2)
N9 0.040(4) 0.126(6) 0.039(4) 0.017(4) 0.006(3) -0.031(4)
C1 0.028(3) 0.018(3) 0.016(3) -0.004(2) 0.001(2) -0.003(2)
C2 0.031(3) 0.025(3) 0.015(3) -0.005(2) -0.001(2) -0.009(3)
C3 0.026(3) 0.035(3) 0.024(3) -0.010(3) 0.002(2) -0.013(3)
C4 0.041(4) 0.033(4) 0.022(3) -0.007(3) -0.005(3) -0.006(3)
C5 0.045(4) 0.026(3) 0.017(3) -0.005(2) -0.007(3) -0.008(3)
C6 0.040(4) 0.017(3) 0.016(3) -0.004(2) 0.002(2) -0.002(3)
C7 0.044(4) 0.065(5) 0.030(4) -0.006(3) -0.017(3) -0.013(4)
C8 0.026(3) 0.029(3) 0.023(3) -0.005(2) 0.007(3) -0.011(3)
C9 0.050(4) 0.015(3) 0.013(3) -0.001(2) 0.006(3) 0.003(3)
C10 0.020(3) 0.035(4) 0.024(3) 0.010(3) 0.011(2) 0.003(2)
C11 0.017(3) 0.061(5) 0.028(3) 0.021(3) 0.005(3) 0.005(3)
C12 0.019(3) 0.078(6) 0.045(4) 0.043(4) 0.009(3) 0.010(4)
C13 0.025(4) 0.061(5) 0.069(5) 0.052(5) 0.013(3) 0.008(3)
C14 0.026(3) 0.034(4) 0.066(5) 0.023(3) 0.019(3) 0.002(3)
C15 0.026(3) 0.029(3) 0.041(3) 0.018(3) 0.012(3) 0.003(3)
C16 0.042(5) 0.071(6) 0.120(8) 0.073(6) 0.014(5) 0.010(5)
C17 0.013(3) 0.091(6) 0.014(3) 0.012(3) -0.002(2) 0.004(3)
C18 0.031(3) 0.020(3) 0.041(3) 0.000(3) 0.014(3) -0.002(3)
C19 0.023(3) 0.021(3) 0.021(3) 0.001(2) -0.002(2) -0.003(2)
C20 0.021(3) 0.025(3) 0.027(3) -0.002(2) 0.001(2) -0.004(3)
C21 0.024(3) 0.026(3) 0.027(3) 0.000(2) -0.007(2) -0.001(3)
C22 0.024(3) 0.036(3) 0.026(3) 0.004(3) -0.005(2) -0.010(3)
C23 0.019(3) 0.042(4) 0.018(3) 0.006(3) -0.001(2) -0.005(3)
C24 0.017(3) 0.029(3) 0.015(3) 0.007(2) -0.001(2) 0.001(2)
C25 0.041(4) 0.046(4) 0.048(4) -0.006(4) 0.008(3) -0.022(3)
C26 0.025(3) 0.031(3) 0.038(3) -0.015(3) 0.003(3) -0.004(3)
C27 0.020(3) 0.034(3) 0.020(3) 0.008(2) 0.011(2) 0.002(2)
C28 0.023(3) 0.033(4) 0.018(3) 0.003(2) 0.002(2) -0.004(3)
C29 0.026(3) 0.040(4) 0.011(2) 0.001(2) 0.003(2) -0.004(3)
C30 0.025(4) 0.110(7) 0.018(3) -0.019(4) -0.004(3) -0.007(4)
C31 0.024(3) 0.074(5) 0.015(3) -0.017(3) -0.002(2) -0.006(3)
C32 0.045(4) 0.058(5) 0.047(4) -0.039(4) 0.029(3) -0.026(4)
C33 0.025(3) 0.046(4) 0.037(4) -0.024(3) 0.012(3) -0.009(3)
C34 0.045(4) 0.035(4) 0.018(3) 0.008(3) 0.013(3) 0.015(3)
C35 0.046(4) 0.046(4) 0.011(2) 0.006(3) 0.006(3) 0.013(3)
C36 0.045(4) 0.031(4) 0.029(3) -0.012(3) 0.005(3) -0.005(3)
C37 0.050(4) 0.029(3) 0.029(3) -0.009(3) 0.009(3) 0.005(3)
C38 0.046(4) 0.036(4) 0.020(3) 0.003(3) 0.017(3) 0.011(3)
C39 0.046(4) 0.038(4) 0.018(3) 0.002(3) 0.014(3) 0.017(3)
O10 0.088(11) 0.103(12) 0.104(9) 0.039(8) 0.012(8) 0.028(9)
O11 0.100(11) 0.089(10) 0.155(12) -0.070(10) 0.107(10) -0.052(8)
O12 0.161(16) 0.074(8) 0.111(12) 0.037(8) 0.055(11) 0.046(10)
N11 0.024(6) 0.041(6) 0.081(7) 0.010(5) 0.029(6) -0.009(5)
O10A 0.155(14) 0.086(10) 0.057(6) 0.017(7) -0.066(8) -0.042(9)
O11A 0.048(7) 0.103(11) 0.139(12) 0.091(10) 0.036(8) 0.010(6)
O12A 0.26(2) 0.074(9) 0.093(9) -0.034(8) 0.127(13) -0.021(11)
N11A 0.036(6) 0.036(6) 0.026(4) -0.010(4) 0.009(4) -0.021(4)
O13 0.126 0.055 0.094 -0.058 0.016 -0.015
O13A 0.036 0.066 0.027 0.025 -0.018 0.006
O14 0.025 0.025 0.086 -0.003 0.003 0.002
O15 0.050(3) 0.050(3) 0.039(4) -0.003(2) -0.003(2) 0.020(4)
O16 0.058 0.058 0.045 -0.006 0.006 -0.029

loop_
_atom_type_symbol
_atom_type_description
_atom_type_scat_dispersion_real
_atom_type_scat_dispersion_imag
_atom_type_scat_source
C C 0.0033 0.0016 'International Tables Vol C Tables 4.2.6.8 and 6.1.1.4'
H H 0.0000 0.0000 'International Tables Vol C Tables 4.2.6.8 and 6.1.1.4'
N N 0.0061 0.0033 'International Tables Vol C Tables 4.2.6.8 and 6.1.1.4'
O O 0.0106 0.0060 'International Tables Vol C Tables 4.2.6.8 and 6.1.1.4'
Y Y -2.7962 3.5667 'International Tables Vol C Tables 4.2.6.8 and 6.1.1.4'

loop_
_citation_id
_citation_doi
_citation_year
1 10.26434/chemrxiv.13667729.v1 2021

loop_
_exptl_crystal_face_index_h
_exptl_crystal_face_index_k
_exptl_crystal_face_index_l
_exptl_crystal_face_perp_dist
1.00 1.00 0.00 0.0420
-1.00 -1.00 0.00 0.0620
1.00 -1.00 0.00 0.0350
-1.00 1.00 0.00 0.0570
0.00 0.00 -1.00 0.1800
0.00 0.00 1.00 0.1760

loop_
_geom_angle_atom_site_label_1
_geom_angle_atom_site_label_2
_geom_angle_atom_site_label_3
_geom_angle
_geom_angle_site_symmetry_1
_geom_angle_site_symmetry_3
_geom_angle_publ_flag
O1 Y1 Y2 42.53(10) . . ?
O1 Y1 O2 65.60(13) . . ?
O1 Y1 O3 73.11(13) . . ?
O1 Y1 O4 69.3(2) . . ?
O1 Y1 O5 77.42(15) . . ?
O1 Y1 N1 76.09(13) . . ?
O1 Y1 N3 135.30(17) . . ?
O1 Y1 N5 133.30(16) . . ?
O1 Y1 N7 140.44(14) . . ?
O2 Y1 Y2 40.93(8) . . ?
O2 Y1 O3 74.49(13) . . ?
O2 Y1 O4 126.7(2) . . ?
O2 Y1 O5 140.73(15) . . ?
O2 Y1 N1 84.63(15) . . ?
O2 Y1 N3 70.15(16) . . ?
O2 Y1 N5 138.51(16) . . ?
O2 Y1 N7 125.78(15) . . ?
O3 Y1 Y2 43.27(9) . . ?
O3 Y1 O4 66.3(2) . . ?
O3 Y1 N1 147.83(13) . . ?
O3 Y1 N3 101.21(15) . . ?
O3 Y1 N5 78.10(14) . . ?
O3 Y1 N7 143.61(14) . . ?
O4 Y1 Y2 86.2(2) . . ?
O5 Y1 Y2 114.49(13) . . ?
O5 Y1 O3 107.80(18) . . ?
O5 Y1 O4 41.7(3) . . ?
O5 Y1 N1 73.73(19) . . ?
O5 Y1 N3 142.21(17) . . ?
O5 Y1 N5 77.44(19) . . ?
O5 Y1 N7 76.19(17) . . ?
N1 Y1 Y2 105.81(11) . . ?
N1 Y1 O4 110.7(2) . . ?
N1 Y1 N3 94.13(17) . . ?
N1 Y1 N5 131.63(16) . . ?
N1 Y1 N7 68.55(15) . . ?
N3 Y1 Y2 103.20(12) . . ?
N3 Y1 O4 150.1(3) . . ?
N3 Y1 N5 85.6(2) . . ?
N3 Y1 N7 66.11(16) . . ?
N5 Y1 Y2 121.37(11) . . ?
N5 Y1 O4 65.6(3) . . ?
N5 Y1 N7 67.34(16) . . ?
N7 Y1 Y2 166.71(12) . . ?
N7 Y1 O4 107.0(2) . . ?
O1 Y2 Y1 41.29(8) . . ?
O1 Y2 O3 72.24(13) . . ?
O1 Y2 O7 124.79(12) . . ?
O1 Y2 O8 140.07(13) . . ?
O1 Y2 N2 69.65(13) . . ?
O1 Y2 N4 84.11(15) . . ?
O1 Y2 N6 138.22(15) . . ?
O1 Y2 N8 124.90(14) . . ?
O2 Y2 Y1 42.16(10) . . ?
O2 Y2 O1 65.59(13) . . ?
O2 Y2 O3 75.64(13) . . ?
O2 Y2 O7 68.94(13) . . ?
O2 Y2 O8 78.24(13) . . ?
O2 Y2 N2 134.71(15) . . ?
O2 Y2 N4 76.07(15) . . ?
O2 Y2 N6 135.49(15) . . ?
O2 Y2 N8 140.54(15) . . ?
O3 Y2 Y1 43.41(9) . . ?
O3 Y2 O7 67.52(13) . . ?
O3 Y2 O8 115.60(14) . . ?
O3 Y2 N2 97.37(14) . . ?
O3 Y2 N4 148.72(14) . . ?
O3 Y2 N6 79.59(14) . . ?
O3 Y2 N8 142.39(14) . . ?
O7 Y2 Y1 83.73(8) . . ?
O8 Y2 Y1 116.09(9) . . ?
O8 Y2 O7 48.21(13) . . ?
O8 Y2 N2 139.89(13) . . ?
O8 Y2 N6 80.04(15) . . ?
O8 Y2 N8 74.39(13) . . ?
N2 Y2 Y1 103.43(10) . . ?
N2 Y2 O7 149.80(15) . . ?
N2 Y2 N8 65.50(15) . . ?
N4 Y2 Y1 105.46(11) . . ?
N4 Y2 O7 113.51(15) . . ?
N4 Y2 O8 70.81(16) . . ?
N4 Y2 N2 93.09(16) . . ?
N4 Y2 N6 130.91(16) . . ?
N4 Y2 N8 68.41(16) . . ?
N6 Y2 Y1 122.85(11) . . ?
N6 Y2 O7 67.57(14) . . ?
N6 Y2 N2 84.45(16) . . ?
N6 Y2 N8 66.12(16) . . ?
N8 Y2 Y1 166.20(12) . . ?
N8 Y2 O7 110.00(14) . . ?
Y1 O1 Y2 96.18(14) . . ?
C1 O1 Y1 128.0(3) . . ?
C1 O1 Y2 135.6(3) . . ?
Y2 O2 Y1 96.91(14) . . ?
C10 O2 Y1 133.3(3) . . ?
C10 O2 Y2 129.4(3) . . ?
Y2 O3 Y1 93.32(13) . . ?
C19 O3 Y1 134.3(3) . . ?
C19 O3 Y2 132.3(3) . . ?
N9 O4 Y1 97.5(6) . . ?
N9 O5 Y1 127.8(5) . . ?
N10 O7 Y2 88.6(3) . . ?
N10 O8 Y2 105.6(3) . . ?
O7 N10 O8 117.1(5) . . ?
O9 N10 O7 122.2(5) . . ?
O9 N10 O8 120.8(5) . . ?
C8 N1 Y1 125.6(4) . . ?
C8 N1 C28 116.6(5) . . ?
C28 N1 Y1 114.4(3) . . ?
C9 N2 Y2 131.7(4) . . ?
C9 N2 C34 114.4(5) . . ?
C34 N2 Y2 111.6(4) . . ?
C17 N3 Y1 130.7(4) . . ?
C17 N3 C30 114.9(6) . . ?
C30 N3 Y1 111.7(5) . . ?
C18 N4 Y2 126.2(4) . . ?
C18 N4 C36 117.1(5) . . ?
C36 N4 Y2 114.1(4) . . ?
C26 N5 Y1 125.6(4) . . ?
C26 N5 C32 113.9(5) . . ?
C32 N5 Y1 119.1(4) . . ?
C27 N6 Y2 126.0(3) . . ?
C27 N6 C38 112.5(5) . . ?
C38 N6 Y2 121.1(4) . . ?
C29 N7 Y1 109.5(3) . . ?
C29 N7 C31 108.7(5) . . ?
C31 N7 Y1 112.5(3) . . ?
C33 N7 Y1 105.5(3) . . ?
C33 N7 C29 109.8(5) . . ?
C33 N7 C31 111.0(5) . . ?
C35 N8 Y2 112.1(3) . . ?
C37 N8 Y2 108.2(3) . . ?
C37 N8 C35 110.1(5) . . ?
C39 N8 Y2 105.5(3) . . ?
C39 N8 C35 110.5(5) . . ?
C39 N8 C37 110.4(5) . . ?
O5 N9 O4 92.7(8) . . ?
O5 N9 O4A 120.8(7) . . ?
O6 N9 O4 121.7(7) . . ?
O6 N9 O5 127.9(7) . . ?
O1 C1 C2 122.4(5) . . ?
O1 C1 C6 120.2(5) . . ?
C2 C1 C6 117.3(5) . . ?
C1 C2 C8 125.0(5) . . ?
C3 C2 C1 119.8(5) . . ?
C3 C2 C8 115.2(5) . . ?
C2 C3 H3 118.4 . . ?
C2 C3 C4 123.3(5) . . ?
C4 C3 H3 118.4 . . ?
C3 C4 C7 121.3(6) . . ?
C5 C4 C3 116.3(6) . . ?
C5 C4 C7 122.4(5) . . ?
C4 C5 H5 118.8 . . ?
C6 C5 C4 122.3(5) . . ?
C6 C5 H5 118.8 . . ?
C1 C6 C9 122.4(5) . . ?
C5 C6 C1 120.6(5) . . ?
C5 C6 C9 117.0(5) . . ?
C4 C7 H7A 109.5 . . ?
C4 C7 H7B 109.5 . . ?
C4 C7 H7C 109.5 . . ?
H7A C7 H7B 109.5 . . ?
H7A C7 H7C 109.5 . . ?
H7B C7 H7C 109.5 . . ?
N1 C8 C2 127.2(5) . . ?
N1 C8 H8 116.4 . . ?
C2 C8 H8 116.4 . . ?
N2 C9 C6 127.3(5) . . ?
N2 C9 H9 116.3 . . ?
C6 C9 H9 116.3 . . ?
O2 C10 C11 120.3(6) . . ?
O2 C10 C15 122.0(5) . . ?
C15 C10 C11 117.7(6) . . ?
C10 C11 C17 122.3(6) . . ?
C12 C11 C10 120.6(7) . . ?
C12 C11 C17 117.1(6) . . ?
C11 C12 H12 118.8 . . ?
C13 C12 C11 122.4(7) . . ?
C13 C12 H12 118.8 . . ?
C12 C13 C14 117.2(6) . . ?
C12 C13 C16 122.2(8) . . ?
C14 C13 C16 120.6(9) . . ?
C13 C14 H14 118.7 . . ?
C13 C14 C15 122.6(7) . . ?
C15 C14 H14 118.7 . . ?
C10 C15 C14 119.5(6) . . ?
C10 C15 C18 125.3(5) . . ?
C14 C15 C18 115.2(6) . . ?
C13 C16 H16A 109.5 . . ?
C13 C16 H16B 109.5 . . ?
C13 C16 H16C 109.5 . . ?
H16A C16 H16B 109.5 . . ?
H16A C16 H16C 109.5 . . ?
H16B C16 H16C 109.5 . . ?
N3 C17 C11 127.6(5) . . ?
N3 C17 H17 116.2 . . ?
C11 C17 H17 116.2 . . ?
N4 C18 C15 127.2(6) . . ?
N4 C18 H18 116.4 . . ?
C15 C18 H18 116.4 . . ?
O3 C19 C20 121.2(5) . . ?
O3 C19 C24 123.4(5) . . ?
C24 C19 C20 115.4(5) . . ?
C19 C20 C26 127.5(5) . . ?
C21 C20 C19 120.6(5) . . ?
C21 C20 C26 111.8(5) . . ?
C20 C21 H21 118.1 . . ?
C22 C21 C20 123.7(6) . . ?
C22 C21 H21 118.1 . . ?
C21 C22 C25 120.4(6) . . ?
C23 C22 C21 115.3(5) . . ?
C23 C22 C25 124.3(6) . . ?
C22 C23 H23 118.0 . . ?
C22 C23 C24 124.1(5) . . ?
C24 C23 H23 118.0 . . ?
C19 C24 C27 128.2(5) . . ?
C23 C24 C19 120.8(5) . . ?
C23 C24 C27 110.9(5) . . ?
C22 C25 H25A 109.5 . . ?
C22 C25 H25B 109.5 . . ?
C22 C25 H25C 109.5 . . ?
H25A C25 H25B 109.5 . . ?
H25A C25 H25C 109.5 . . ?
H25B C25 H25C 109.5 . . ?
N5 C26 C20 130.3(6) . . ?
N5 C26 H26 114.8 . . ?
C20 C26 H26 114.8 . . ?
N6 C27 C24 129.2(5) . . ?
N6 C27 H27 115.4 . . ?
C24 C27 H27 115.4 . . ?
N1 C28 H28A 110.4 . . ?
N1 C28 H28B 110.4 . . ?
N1 C28 C29 106.8(5) . . ?
H28A C28 H28B 108.6 . . ?
C29 C28 H28A 110.4 . . ?
C29 C28 H28B 110.4 . . ?
N7 C29 C28 110.6(5) . . ?
N7 C29 H29A 109.5 . . ?
N7 C29 H29B 109.5 . . ?
C28 C29 H29A 109.5 . . ?
C28 C29 H29B 109.5 . . ?
H29A C29 H29B 108.1 . . ?
N3 C30 H30A 110.8 . . ?
N3 C30 H30B 110.8 . . ?
N3 C30 C31 105.0(5) . . ?
H30A C30 H30B 108.8 . . ?
C31 C30 H30A 110.8 . . ?
C31 C30 H30B 110.8 . . ?
N7 C31 C30 111.5(5) . . ?
N7 C31 H31A 109.3 . . ?
N7 C31 H31B 109.3 . . ?
C30 C31 H31A 109.3 . . ?
C30 C31 H31B 109.3 . . ?
H31A C31 H31B 108.0 . . ?
N5 C32 H32A 109.3 . . ?
N5 C32 H32B 109.3 . . ?
N5 C32 C33 111.8(5) . . ?
H32A C32 H32B 107.9 . . ?
C33 C32 H32A 109.3 . . ?
C33 C32 H32B 109.3 . . ?
N7 C33 C32 111.2(5) . . ?
N7 C33 H33A 109.4 . . ?
N7 C33 H33B 109.4 . . ?
C32 C33 H33A 109.4 . . ?
C32 C33 H33B 109.4 . . ?
H33A C33 H33B 108.0 . . ?
N2 C34 H34A 110.5 . . ?
N2 C34 H34B 110.5 . . ?
N2 C34 C35 106.1(5) . . ?
H34A C34 H34B 108.7 . . ?
C35 C34 H34A 110.5 . . ?
C35 C34 H34B 110.5 . . ?
N8 C35 C34 112.4(4) . . ?
N8 C35 H35A 109.1 . . ?
N8 C35 H35B 109.1 . . ?
C34 C35 H35A 109.1 . . ?
C34 C35 H35B 109.1 . . ?
H35A C35 H35B 107.9 . . ?
N4 C36 H36A 110.0 . . ?
N4 C36 H36B 110.0 . . ?
N4 C36 C37 108.4(5) . . ?
H36A C36 H36B 108.4 . . ?
C37 C36 H36A 110.0 . . ?
C37 C36 H36B 110.0 . . ?
N8 C37 C36 111.1(5) . . ?
N8 C37 H37A 109.4 . . ?
N8 C37 H37B 109.4 . . ?
C36 C37 H37A 109.4 . . ?
C36 C37 H37B 109.4 . . ?
H37A C37 H37B 108.0 . . ?
N6 C38 H38A 109.4 . . ?
N6 C38 H38B 109.4 . . ?
N6 C38 C39 111.1(5) . . ?
H38A C38 H38B 108.0 . . ?
C39 C38 H38A 109.4 . . ?
C39 C38 H38B 109.4 . . ?
N8 C39 C38 110.7(5) . . ?
N8 C39 H39A 109.5 . . ?
N8 C39 H39B 109.5 . . ?
C38 C39 H39A 109.5 . . ?
C38 C39 H39B 109.5 . . ?
H39A C39 H39B 108.1 . . ?
O10 N11 O11 125.6(15) . . ?
O12 N11 O10 119.4(15) . . ?
O12 N11 O11 114.9(16) . . ?
O10A N11A O11A 117.2(13) . . ?
O12A N11A O10A 122.5(16) . . ?
O12A N11A O11A 120.3(15) . . ?
H13A O13 H13A 0.0 . . ?
H13A O13 H13B 86.9 . . ?
H13A O13 H13B 86.9 . . ?
H13C O13A H13D 101.8 . . ?
H14A O14 H14A 105.0 . 7_466 ?
H15 O15 H15 96(6) . 8_665 ?
H16D O16 H16D 140.5 . 7_466 ?
H16D O16 H16E 109.7 . . ?
H16E O16 H16D 109.7 . 7_466 ?

loop_
_geom_bond_atom_site_label_1
_geom_bond_atom_site_label_2
_geom_bond_distance
_geom_bond_site_symmetry_2
_geom_bond_publ_flag
Y1 Y2 3.4669(7) . ?
Y1 O1 2.301(3) . ?
Y1 O2 2.344(4) . ?
Y1 O3 2.387(4) . ?
Y1 O4 2.776(11) . ?
Y1 O5 2.344(5) . ?
Y1 N1 2.405(5) . ?
Y1 N3 2.444(5) . ?
Y1 N5 2.448(5) . ?
Y1 N7 2.639(4) . ?
Y2 O1 2.357(4) . ?
Y2 O2 2.288(3) . ?
Y2 O3 2.380(4) . ?
Y2 O7 2.798(5) . ?
Y2 O8 2.430(4) . ?
Y2 N2 2.468(5) . ?
Y2 N4 2.410(5) . ?
Y2 N6 2.433(5) . ?
Y2 N8 2.669(4) . ?
O1 C1 1.322(7) . ?
O2 C10 1.327(7) . ?
O3 C19 1.326(7) . ?
O4 N9 1.351(11) . ?
O4A N9 1.419(12) . ?
O5 N9 1.223(8) . ?
O6 N9 1.197(8) . ?
O7 N10 1.252(6) . ?
O8 N10 1.282(6) . ?
O9 N10 1.229(6) . ?
N1 C8 1.280(7) . ?
N1 C28 1.473(7) . ?
N2 C9 1.281(8) . ?
N2 C34 1.480(7) . ?
N3 C17 1.290(9) . ?
N3 C30 1.482(8) . ?
N4 C18 1.284(7) . ?
N4 C36 1.463(7) . ?
N5 C26 1.262(8) . ?
N5 C32 1.500(7) . ?
N6 C27 1.289(7) . ?
N6 C38 1.489(7) . ?
N7 C29 1.480(7) . ?
N7 C31 1.501(7) . ?
N7 C33 1.476(8) . ?
N8 C35 1.500(7) . ?
N8 C37 1.477(8) . ?
N8 C39 1.469(8) . ?
C1 C2 1.414(8) . ?
C1 C6 1.419(7) . ?
C2 C3 1.383(8) . ?
C2 C8 1.464(8) . ?
C3 H3 0.9500 . ?
C3 C4 1.402(8) . ?
C4 C5 1.390(9) . ?
C4 C7 1.496(9) . ?
C5 H5 0.9500 . ?
C5 C6 1.389(9) . ?
C6 C9 1.454(8) . ?
C7 H7A 0.9800 . ?
C7 H7B 0.9800 . ?
C7 H7C 0.9800 . ?
C8 H8 0.9500 . ?
C9 H9 0.9500 . ?
C10 C11 1.414(8) . ?
C10 C15 1.411(9) . ?
C11 C12 1.398(10) . ?
C11 C17 1.442(10) . ?
C12 H12 0.9500 . ?
C12 C13 1.381(12) . ?
C13 C14 1.386(11) . ?
C13 C16 1.510(10) . ?
C14 H14 0.9500 . ?
C14 C15 1.415(9) . ?
C15 C18 1.454(9) . ?
C16 H16A 0.9800 . ?
C16 H16B 0.9800 . ?
C16 H16C 0.9800 . ?
C17 H17 0.9500 . ?
C18 H18 0.9500 . ?
C19 C20 1.430(8) . ?
C19 C24 1.420(8) . ?
C20 C21 1.400(8) . ?
C20 C26 1.460(8) . ?
C21 H21 0.9500 . ?
C21 C22 1.385(8) . ?
C22 C23 1.375(9) . ?
C22 C25 1.493(9) . ?
C23 H23 0.9500 . ?
C23 C24 1.399(8) . ?
C24 C27 1.468(8) . ?
C25 H25A 0.9800 . ?
C25 H25B 0.9800 . ?
C25 H25C 0.9800 . ?
C26 H26 0.9500 . ?
C27 H27 0.9500 . ?
C28 H28A 0.9900 . ?
C28 H28B 0.9900 . ?
C28 C29 1.532(8) . ?
C29 H29A 0.9900 . ?
C29 H29B 0.9900 . ?
C30 H30A 0.9900 . ?
C30 H30B 0.9900 . ?
C30 C31 1.540(9) . ?
C31 H31A 0.9900 . ?
C31 H31B 0.9900 . ?
C32 H32A 0.9900 . ?
C32 H32B 0.9900 . ?
C32 C33 1.522(9) . ?
C33 H33A 0.9900 . ?
C33 H33B 0.9900 . ?
C34 H34A 0.9900 . ?
C34 H34B 0.9900 . ?
C34 C35 1.514(9) . ?
C35 H35A 0.9900 . ?
C35 H35B 0.9900 . ?
C36 H36A 0.9900 . ?
C36 H36B 0.9900 . ?
C36 C37 1.500(9) . ?
C37 H37A 0.9900 . ?
C37 H37B 0.9900 . ?
C38 H38A 0.9900 . ?
C38 H38B 0.9900 . ?
C38 C39 1.525(9) . ?
C39 H39A 0.9900 . ?
C39 H39B 0.9900 . ?
O10 N11 1.218(13) . ?
O11 N11 1.249(13) . ?
O12 N11 1.216(13) . ?
O10A N11A 1.243(12) . ?
O11A N11A 1.251(13) . ?
O12A N11A 1.188(12) . ?
O13 H13A 0.9847 . ?
O13 H13A 0.9847 . ?
O13 H13B 1.0519 . ?
O13A H13C 0.8467 . ?
O13A H13D 0.8634 . ?
O14 H14A 0.8440 . ?
O14 H14A 0.8440 7_466 ?
O15 H15 0.87(3) . ?
O15 H15 0.87(3) 8_665 ?
O16 H16D 0.8218 . ?
O16 H16D 0.8218 7_466 ?
O16 H16E 0.8307 . ?

loop_
_geom_hbond_atom_site_label_D
_geom_hbond_atom_site_label_H
_geom_hbond_atom_site_label_A
_geom_hbond_distance_DH
_geom_hbond_distance_HA
_geom_hbond_distance_DA
_geom_hbond_angle_DHA
_geom_hbond_site_symmetry_A
_geom_hbond_publ_flag
O14 H14A O8 0.84 2.08 2.850(4) 150.8 . yes
O16 H16E O14 0.83 1.93 2.760 180.0 . yes

loop_
_geom_torsion_atom_site_label_1
_geom_torsion_atom_site_label_2
_geom_torsion_atom_site_label_3
_geom_torsion_atom_site_label_4
_geom_torsion
_geom_torsion_site_symmetry_1
_geom_torsion_site_symmetry_2
_geom_torsion_site_symmetry_3
_geom_torsion_site_symmetry_4
_geom_torsion_publ_flag
Y1 O1 C1 C2 35.9(7) . . . . ?
Y1 O1 C1 C6 -145.1(4) . . . . ?
Y1 O2 C10 C11 44.8(8) . . . . ?
Y1 O2 C10 C15 -135.5(5) . . . . ?
Y1 O3 C19 C20 12.1(8) . . . . ?
Y1 O3 C19 C24 -168.7(4) . . . . ?
Y1 O4 N9 O5 4.8(5) . . . . ?
Y1 O4 N9 O6 143.6(8) . . . . ?
Y1 O5 N9 O4 -7.1(8) . . . . ?
Y1 O5 N9 O4A 81.1(10) . . . . ?
Y1 O5 N9 O6 -141.9(6) . . . . ?
Y1 N1 C8 C2 -12.7(9) . . . . ?
Y1 N1 C28 C29 -55.3(5) . . . . ?
Y1 N3 C17 C11 -11.4(10) . . . . ?
Y1 N3 C30 C31 -64.7(7) . . . . ?
Y1 N5 C26 C20 21.4(10) . . . . ?
Y1 N5 C32 C33 9.8(9) . . . . ?
Y1 N7 C29 C28 -36.1(5) . . . . ?
Y1 N7 C31 C30 -19.4(7) . . . . ?
Y1 N7 C33 C32 55.1(6) . . . . ?
Y2 O1 C1 C2 -137.8(4) . . . . ?
Y2 O1 C1 C6 41.3(8) . . . . ?
Y2 O2 C10 C11 -144.1(4) . . . . ?
Y2 O2 C10 C15 35.5(7) . . . . ?
Y2 O3 C19 C20 -172.1(4) . . . . ?
Y2 O3 C19 C24 7.1(8) . . . . ?
Y2 O7 N10 O8 -6.4(5) . . . . ?
Y2 O7 N10 O9 172.8(6) . . . . ?
Y2 O8 N10 O7 7.7(6) . . . . ?
Y2 O8 N10 O9 -171.6(5) . . . . ?
Y2 N2 C9 C6 -11.2(9) . . . . ?
Y2 N2 C34 C35 -64.3(5) . . . . ?
Y2 N4 C18 C15 -9.2(9) . . . . ?
Y2 N4 C36 C37 -54.7(6) . . . . ?
Y2 N6 C27 C24 14.5(8) . . . . ?
Y2 N6 C38 C39 8.8(7) . . . . ?
Y2 N8 C35 C34 -17.9(7) . . . . ?
Y2 N8 C37 C36 -36.6(6) . . . . ?
Y2 N8 C39 C38 55.4(5) . . . . ?
O1 C1 C2 C3 -176.9(5) . . . . ?
O1 C1 C2 C8 2.1(9) . . . . ?
O1 C1 C6 C5 174.0(5) . . . . ?
O1 C1 C6 C9 -4.6(8) . . . . ?
O2 C10 C11 C12 177.1(5) . . . . ?
O2 C10 C11 C17 -6.1(9) . . . . ?
O2 C10 C15 C14 -177.2(5) . . . . ?
O2 C10 C15 C18 1.3(9) . . . . ?
O3 C19 C20 C21 176.6(5) . . . . ?
O3 C19 C20 C26 -7.3(9) . . . . ?
O3 C19 C24 C23 -179.4(5) . . . . ?
O3 C19 C24 C27 -3.9(9) . . . . ?
N1 C28 C29 N7 60.2(6) . . . . ?
N2 C34 C35 N8 52.1(7) . . . . ?
N3 C30 C31 N7 53.1(8) . . . . ?
N4 C36 C37 N8 61.1(7) . . . . ?
N5 C32 C33 N7 -45.5(9) . . . . ?
N6 C38 C39 N8 -45.1(7) . . . . ?
C1 C2 C3 C4 1.5(9) . . . . ?
C1 C2 C8 N1 -13.3(10) . . . . ?
C1 C6 C9 N2 -8.0(9) . . . . ?
C2 C1 C6 C5 -6.9(8) . . . . ?
C2 C1 C6 C9 174.5(5) . . . . ?
C2 C3 C4 C5 -4.3(9) . . . . ?
C2 C3 C4 C7 176.9(6) . . . . ?
C3 C2 C8 N1 165.7(6) . . . . ?
C3 C4 C5 C6 1.4(9) . . . . ?
C4 C5 C6 C1 4.2(9) . . . . ?
C4 C5 C6 C9 -177.1(5) . . . . ?
C5 C6 C9 N2 173.4(6) . . . . ?
C6 C1 C2 C3 4.1(8) . . . . ?
C6 C1 C2 C8 -176.9(5) . . . . ?
C7 C4 C5 C6 -179.8(6) . . . . ?
C8 N1 C28 C29 105.3(6) . . . . ?
C8 C2 C3 C4 -177.5(6) . . . . ?
C9 N2 C34 C35 100.7(6) . . . . ?
C10 C11 C12 C13 1.3(9) . . . . ?
C10 C11 C17 N3 -8.4(10) . . . . ?
C10 C15 C18 N4 -13.9(10) . . . . ?
C11 C10 C15 C14 2.5(8) . . . . ?
C11 C10 C15 C18 -179.0(6) . . . . ?
C11 C12 C13 C14 0.3(10) . . . . ?
C11 C12 C13 C16 -178.9(6) . . . . ?
C12 C11 C17 N3 168.5(6) . . . . ?
C12 C13 C14 C15 -0.4(10) . . . . ?
C13 C14 C15 C10 -1.0(9) . . . . ?
C13 C14 C15 C18 -179.6(6) . . . . ?
C14 C15 C18 N4 164.7(6) . . . . ?
C15 C10 C11 C12 -2.6(8) . . . . ?
C15 C10 C11 C17 174.2(5) . . . . ?
C16 C13 C14 C15 178.8(6) . . . . ?
C17 N3 C30 C31 98.9(7) . . . . ?
C17 C11 C12 C13 -175.7(6) . . . . ?
C18 N4 C36 C37 108.3(6) . . . . ?
C19 C20 C21 C22 3.1(9) . . . . ?
C19 C20 C26 N5 -11.2(11) . . . . ?
C19 C24 C27 N6 -8.2(10) . . . . ?
C20 C19 C24 C23 -0.1(8) . . . . ?
C20 C19 C24 C27 175.4(5) . . . . ?
C20 C21 C22 C23 -0.5(9) . . . . ?
C20 C21 C22 C25 -179.2(6) . . . . ?
C21 C20 C26 N5 165.2(6) . . . . ?
C21 C22 C23 C24 -2.5(8) . . . . ?
C22 C23 C24 C19 2.8(9) . . . . ?
C22 C23 C24 C27 -173.4(5) . . . . ?
C23 C24 C27 N6 167.6(6) . . . . ?
C24 C19 C20 C21 -2.7(8) . . . . ?
C24 C19 C20 C26 173.5(6) . . . . ?
C25 C22 C23 C24 176.2(6) . . . . ?
C26 N5 C32 C33 -157.4(7) . . . . ?
C26 C20 C21 C22 -173.5(6) . . . . ?
C27 N6 C38 C39 -164.8(5) . . . . ?
C28 N1 C8 C2 -170.8(6) . . . . ?
C29 N7 C31 C30 -140.7(6) . . . . ?
C29 N7 C33 C32 172.9(5) . . . . ?
C30 N3 C17 C11 -171.2(6) . . . . ?
C31 N7 C29 C28 87.0(5) . . . . ?
C31 N7 C33 C32 -66.9(6) . . . . ?
C32 N5 C26 C20 -172.4(7) . . . . ?
C33 N7 C29 C28 -151.5(5) . . . . ?
C33 N7 C31 C30 98.5(6) . . . . ?
C34 N2 C9 C6 -172.4(5) . . . . ?
C35 N8 C37 C36 86.2(6) . . . . ?
C35 N8 C39 C38 -65.9(6) . . . . ?
C36 N4 C18 C15 -169.8(6) . . . . ?
C37 N8 C35 C34 -138.3(6) . . . . ?
C37 N8 C39 C38 172.0(5) . . . . ?
C38 N6 C27 C24 -172.3(5) . . . . ?
C39 N8 C35 C34 99.5(6) . . . . ?
C39 N8 C37 C36 -151.5(5) . . . . ?

loop_
_smtbx_masks_void_nr
_smtbx_masks_void_average_x
_smtbx_masks_void_average_y
_smtbx_masks_void_average_z
_smtbx_masks_void_volume
_smtbx_masks_void_count_electrons
_smtbx_masks_void_content
1 0.219 0.781 0.750 91.9 27.9 '3 H2O'
2 0.281 0.281 0.000 91.9 27.1 '3 H2O'
3 0.719 0.719 0.500 91.9 26.8 '3 H2O'
4 0.781 0.219 0.250 91.9 28.4 '3 H2O'
